data_7040548
loop_
_publ_author_name
'L\"offler, Marta'
'Gregoli\'nski, Janusz'
'Korabik, Maria'
'Lis, Tadeusz'
'Lisowski, Jerzy'

_publ_section_title
;
 Multinuclear Ni(ii), Cu(ii) and Zn(ii) complexes of chiral macrocyclic
 nonaazamine.
;
_journal_issue 39
_journal_name_full 'Dalton transactions (Cambridge, England : 2003)'
_journal_page_first 15586
_journal_page_last 15594
_journal_paper_doi 10.1039/c6dt02504h
_journal_volume 45
_journal_year 2016
_chemical_absolute_configuration rm
_chemical_formula_moiety 'C39 H61 Cl5 N9 Ni3 O2, 0.4(C2 H3 N), Cl, 4.2(H2 O)'
_chemical_formula_sum 'C39.8 H70.6 Cl6 N9.4 Ni3 O6.2'
_chemical_formula_weight 1168.88
_chemical_name_systematic
;
 ?
;
_space_group_crystal_system orthorhombic
_space_group_IT_number 19
_space_group_name_Hall 'P 2ac 2ab'
_space_group_name_H-M_alt 'P 21 21 21'
_symmetry_space_group_name_Hall 'P 2ac 2ab'
_symmetry_space_group_name_H-M 'P 21 21 21'
_atom_sites_solution_hydrogens mixed
_audit_creation_method SHELXL-2013
_audit_update_record
;
2016-06-17 deposited with the CCDC.
2016-09-02 downloaded from the CCDC.
;
_cell_angle_alpha 90
_cell_angle_beta 90
_cell_angle_gamma 90
_cell_formula_units_Z 4
_cell_length_a 13.592(5)
_cell_length_b 15.270(7)
_cell_length_c 24.284(12)
_cell_measurement_reflns_used 4400
_cell_measurement_temperature 100(2)
_cell_measurement_theta_max 27.4997
_cell_measurement_theta_min 2.7909
_cell_volume 5040(4)
_computing_cell_refinement 'CrysAlis RED; Oxford-Diffraction Poland, 2003'
_computing_data_collection 'CrysAlis CCD; Oxford-Diffraction Poland, 2003'
_computing_data_reduction 'CrysAlis RED; Oxford-Diffraction Poland, 2003'
_computing_structure_refinement 'SHELXL-2013 (Sheldrick, 2013)'
_computing_structure_solution 'SHELXS-97 (Sheldrick, 1990)'
_diffrn_ambient_temperature 100(2)
_diffrn_measured_fraction_theta_full 0.991
_diffrn_measured_fraction_theta_max 0.990
_diffrn_measurement_device_type KM4CCD
_diffrn_measurement_method '\w scans'
_diffrn_radiation_type MoK\a
_diffrn_radiation_wavelength 0.71073
_diffrn_reflns_av_R_equivalents 0.1236
_diffrn_reflns_av_unetI/netI 0.2711
_diffrn_reflns_Laue_measured_fraction_full 0.991
_diffrn_reflns_Laue_measured_fraction_max 0.990
_diffrn_reflns_limit_h_max 17
_diffrn_reflns_limit_h_min -17
_diffrn_reflns_limit_k_max 19
_diffrn_reflns_limit_k_min -10
_diffrn_reflns_limit_l_max 24
_diffrn_reflns_limit_l_min -31
_diffrn_reflns_number 24969
_diffrn_reflns_point_group_measured_fraction_full 0.977
_diffrn_reflns_point_group_measured_fraction_max 0.967
_diffrn_reflns_theta_full 25.500
_diffrn_reflns_theta_max 27.560
_diffrn_reflns_theta_min 2.797
_diffrn_source 'fine-focus sealed tube'
_exptl_absorpt_coefficient_mu 1.481
_exptl_absorpt_correction_T_max 0.925
_exptl_absorpt_correction_T_min 0.745
_exptl_absorpt_correction_type analytical
_exptl_absorpt_process_details
;
 CrysAlisPro, Agilent Technologies,
Version 1.171.36.21 (release 14-08-2012 CrysAlis171 .NET)
(compiled Sep 14 2012,17:21:16)
Analytical numeric absorption correction using a multifaceted crystal
               model based on expressions derived by R.C. Clark & J.S. Reid.
(Clark, R. C. & Reid, J. S. (1995). Acta Cryst. A51, 887-897)
;
_exptl_crystal_colour green
_exptl_crystal_density_diffrn 1.540
_exptl_crystal_description block
_exptl_crystal_F_000 2443
_exptl_crystal_size_max 0.300
_exptl_crystal_size_mid 0.080
_exptl_crystal_size_min 0.060
_refine_diff_density_max 0.947
_refine_diff_density_min -0.712
_refine_diff_density_rms 0.119
_refine_ls_abs_structure_details
;
 Flack x determined using 1518 quotients [(I+)-(I-)]/[(I+)+(I-)]
 (Parsons and Flack (2004), Acta Cryst. A60, s61).
;
_refine_ls_abs_structure_Flack -0.024(19)
_refine_ls_extinction_method none
_refine_ls_goodness_of_fit_ref 1.000
_refine_ls_hydrogen_treatment constr
_refine_ls_matrix_type full
_refine_ls_number_parameters 528
_refine_ls_number_reflns 11274
_refine_ls_number_restraints 2
_refine_ls_restrained_S_all 1.000
_refine_ls_R_factor_all 0.1728
_refine_ls_R_factor_gt 0.0767
_refine_ls_shift/su_max 0.001
_refine_ls_shift/su_mean 0.000
_refine_ls_structure_factor_coef Fsqd
_refine_ls_weighting_details
;
 w=1/[\s^2^(Fo^2^)+(0.0050P)^2^]
 where P=(Fo^2^+2Fc^2^)/3
;
_refine_ls_weighting_scheme calc
_refine_ls_wR_factor_gt 0.0830
_refine_ls_wR_factor_ref 0.0943
_reflns_Friedel_coverage 0.774
_reflns_Friedel_fraction_full 0.961
_reflns_Friedel_fraction_max 0.938
_reflns_number_gt 5183
_reflns_number_total 11274
_reflns_threshold_expression 'I > 2\s(I)'
_cod_data_source_file c6dt02504h2.cif
_cod_data_source_block NID6LA
_cod_depositor_comments
;Adding full bibliography for 7040547--7040549.cif.

 Adding full bibliography for 7040547--7040549.cif.
;
_cod_original_formula_sum 'C39.80 H70.60 Cl6 N9.40 Ni3 O6.20'
_cod_database_code 7040548
_shelx_space_group_comment
;
The symmetry employed for this shelxl refinement is uniquely defined
by the following loop, which should always be used as a source of
symmetry information in preference to the above space-group names.
They are only intended as comments.
;
_shelx_estimated_absorpt_t_min 0.665
_shelx_estimated_absorpt_t_max 0.916
_shelxl_version_number 2013-2

loop_
_space_group_symop_operation_xyz
'x, y, z'
'-x+1/2, -y, z+1/2'
'-x, y+1/2, -z+1/2'
'x+1/2, -y+1/2, -z'

loop_
_atom_site_label
_atom_site_type_symbol
_atom_site_fract_x
_atom_site_fract_y
_atom_site_fract_z
_atom_site_U_iso_or_equiv
_atom_site_adp_type
_atom_site_occupancy
_atom_site_site_symmetry_order
_atom_site_calc_flag
_atom_site_refinement_flags_posn
_atom_site_refinement_flags_adp
_atom_site_refinement_flags_occupancy
_atom_site_disorder_assembly
_atom_site_disorder_group
Ni1 Ni 0.70198(10) 0.73223(9) 0.73959(7) 0.0250(4) Uani 1 1 d . . . . .
Ni2 Ni 0.56829(10) 0.80309(9) 0.57234(6) 0.0198(4) Uani 1 1 d . . . . .
Ni3 Ni 0.58044(11) 0.52422(9) 0.62762(7) 0.0280(4) Uani 1 1 d . . . . .
Cl1 Cl 0.5842(2) 0.68675(18) 0.65234(11) 0.0250(7) Uani 1 1 d . . . . .
Cl2 Cl 0.83033(19) 0.67346(17) 0.68350(13) 0.0245(8) Uani 1 1 d . . . . .
Cl3 Cl 0.5519(2) 0.7573(2) 0.79186(14) 0.0402(9) Uani 1 1 d . . . . .
Cl4 Cl 0.74031(17) 0.78788(17) 0.55849(13) 0.0229(8) Uani 1 1 d . . . . .
Cl5 Cl 0.4203(3) 0.5144(2) 0.66813(15) 0.0530(10) Uani 1 1 d . . . . .
O1W O 0.4251(5) 0.8166(4) 0.6047(3) 0.026(2) Uani 1 1 d . . . . .
H1W1 H 0.4132 0.7624 0.6070 0.039 Uiso 1 1 d R U . . .
H2W1 H 0.4000 0.8400 0.5771 0.039 Uiso 1 1 d R U . . .
O2W O 0.7059(5) 0.5674(4) 0.5862(3) 0.032(2) Uani 1 1 d . . . . .
H1W2 H 0.7461 0.5258 0.5838 0.048 Uiso 1 1 d R U . . .
H2W2 H 0.7316 0.6088 0.6039 0.048 Uiso 1 1 d R U . . .
Cl6 Cl 0.1359(3) 0.9605(2) 0.97424(19) 0.0709(14) Uani 1 1 d . . . . .
N1 N 0.7299(6) 0.6275(6) 0.7933(4) 0.023(2) Uani 1 1 d . . . . .
N2 N 0.7908(7) 0.7965(5) 0.7935(4) 0.027(3) Uani 1 1 d . . . . .
H2 H 0.7503 0.8255 0.8227 0.032 Uiso 1 1 calc R U . . .
N3 N 0.6998(6) 0.8519(5) 0.6984(4) 0.020(2) Uani 1 1 d . . . . .
H3 H 0.7213 0.8419 0.6595 0.024 Uiso 1 1 calc R U . . .
N4 N 0.5942(6) 0.9333(5) 0.6006(4) 0.020(2) Uani 1 1 d . . . . .
N5 N 0.5471(6) 0.8711(5) 0.5009(4) 0.0197(18) Uani 1 1 d . . . . .
H5 H 0.4751 0.8834 0.4977 0.024 Uiso 1 1 calc R U . . .
N6 N 0.5338(6) 0.6961(5) 0.5220(4) 0.023(2) Uani 1 1 d . . . . .
H6 H 0.5909 0.6548 0.5235 0.027 Uiso 1 1 calc R U . . .
N7 N 0.5124(6) 0.5012(6) 0.5484(4) 0.020(3) Uani 1 1 d . . . . .
N8 N 0.6081(7) 0.3901(5) 0.6177(5) 0.039(3) Uani 1 1 d . . . . .
H8 H 0.5577 0.3559 0.6386 0.047 Uiso 1 1 calc R U . . .
N9 N 0.6634(6) 0.5063(6) 0.6994(4) 0.022(2) Uani 1 1 d . . . . .
H9 H 0.7212 0.5463 0.6955 0.026 Uiso 1 1 calc R U . . .
C1 C 0.6833(8) 0.5532(7) 0.7988(5) 0.018(3) Uani 1 1 d . . . . .
C2 C 0.6964(8) 0.4979(7) 0.8432(5) 0.023(3) Uani 1 1 d . . . . .
H2A H 0.6579 0.4464 0.8474 0.028 Uiso 1 1 calc R U . . .
C3 C 0.7677(8) 0.5204(8) 0.8812(5) 0.033(3) Uani 1 1 d . . . . .
H3A H 0.7801 0.4821 0.9113 0.039 Uiso 1 1 calc R U . . .
C4 C 0.8201(8) 0.5952(7) 0.8769(5) 0.033(3) Uani 1 1 d . . . . .
H4A H 0.8680 0.6118 0.9035 0.039 Uiso 1 1 calc R U . . .
C5 C 0.7988(8) 0.6478(7) 0.8296(5) 0.023(2) Uani 1 1 d . . . . .
C6 C 0.8572(8) 0.7317(7) 0.8184(5) 0.039(4) Uani 1 1 d . . . . .
H6A H 0.8845 0.7549 0.8533 0.047 Uiso 1 1 calc R U . . .
H6B H 0.9125 0.7191 0.7931 0.047 Uiso 1 1 calc R U . . .
C7 C 0.8432(8) 0.8635(7) 0.7605(5) 0.026(2) Uani 1 1 d . . . . .
H7A H 0.8882 0.8315 0.7349 0.032 Uiso 1 1 calc R U . . .
C8 C 0.9084(8) 0.9297(6) 0.7942(5) 0.026(2) Uani 1 1 d . . . . .
H8A H 0.8667 0.9617 0.8209 0.032 Uiso 1 1 calc R U . . .
H8B H 0.9589 0.8970 0.8152 0.032 Uiso 1 1 calc R U . . .
C9 C 0.9582(7) 0.9943(6) 0.7561(5) 0.028(3) Uani 1 1 d . . . . .
H9A H 1.0093 0.9633 0.7346 0.034 Uiso 1 1 calc R U . . .
H9B H 0.9915 1.0397 0.7785 0.034 Uiso 1 1 calc R U . . .
C10 C 0.8864(8) 1.0391(8) 0.7162(5) 0.041(4) Uani 1 1 d . . . . .
H10A H 0.8435 1.0796 0.7371 0.050 Uiso 1 1 calc R U . . .
H10B H 0.9242 1.0742 0.6892 0.050 Uiso 1 1 calc R U . . .
C11 C 0.8246(7) 0.9751(7) 0.6865(5) 0.025(2) Uani 1 1 d . . . . .
H11A H 0.8664 0.9404 0.6612 0.030 Uiso 1 1 calc R U . . .
H11B H 0.7753 1.0067 0.6640 0.030 Uiso 1 1 calc R U . . .
C12 C 0.7722(8) 0.9139(6) 0.7256(5) 0.025(2) Uani 1 1 d . . . . .
H12A H 0.7332 0.9516 0.7513 0.030 Uiso 1 1 calc R U . . .
C13 C 0.5974(7) 0.8920(6) 0.6976(5) 0.020(2) Uani 1 1 d . . . . .
H13A H 0.5834 0.9197 0.7336 0.024 Uiso 1 1 calc R U . . .
H13B H 0.5478 0.8455 0.6913 0.024 Uiso 1 1 calc R U . . .
C14 C 0.5903(7) 0.9603(7) 0.6520(5) 0.020(2) Uani 1 1 d . . . . .
C15 C 0.5807(7) 1.0509(6) 0.6641(5) 0.019(3) Uani 1 1 d . . . . .
H15A H 0.5761 1.0701 0.7012 0.023 Uiso 1 1 calc R U . . .
C16 C 0.5781(8) 1.1096(7) 0.6226(5) 0.020(3) Uani 1 1 d . . . . .
H16A H 0.5707 1.1702 0.6303 0.024 Uiso 1 1 calc R U . . .
C17 C 0.5860(8) 1.0817(6) 0.5701(5) 0.023(3) Uani 1 1 d . . . . .
H17A H 0.5872 1.1222 0.5404 0.027 Uiso 1 1 calc R U . . .
C18 C 0.5926(7) 0.9913(7) 0.5603(5) 0.016(3) Uani 1 1 d . . . . .
C19 C 0.5981(8) 0.9555(6) 0.5028(5) 0.019(3) Uani 1 1 d . . . . .
H19A H 0.5670 0.9969 0.4768 0.023 Uiso 1 1 calc R U . . .
H19B H 0.6678 0.9477 0.4919 0.023 Uiso 1 1 calc R U . . .
C20 C 0.5745(8) 0.8112(6) 0.4553(4) 0.0197(18) Uani 1 1 d . . . . .
H20A H 0.6465 0.7991 0.4593 0.024 Uiso 1 1 calc R U . . .
C21 C 0.5594(9) 0.8460(6) 0.3972(5) 0.030(3) Uani 1 1 d . . . . .
H21A H 0.4886 0.8582 0.3916 0.036 Uiso 1 1 calc R U . . .
H21B H 0.5955 0.9019 0.3932 0.036 Uiso 1 1 calc R U . . .
C22 C 0.5938(8) 0.7832(7) 0.3538(5) 0.027(3) Uani 1 1 d . . . . .
H22A H 0.6664 0.7786 0.3550 0.033 Uiso 1 1 calc R U . . .
H22B H 0.5748 0.8053 0.3170 0.033 Uiso 1 1 calc R U . . .
C23 C 0.5479(8) 0.6930(6) 0.3633(5) 0.025(3) Uani 1 1 d . . . . .
H23A H 0.4766 0.6960 0.3552 0.030 Uiso 1 1 calc R U . . .
H23B H 0.5778 0.6506 0.3374 0.030 Uiso 1 1 calc R U . . .
C24 C 0.5620(8) 0.6611(6) 0.4204(4) 0.018(2) Uani 1 1 d . . . . .
H24A H 0.6330 0.6519 0.4272 0.021 Uiso 1 1 calc R U . . .
H24B H 0.5284 0.6039 0.4246 0.021 Uiso 1 1 calc R U . . .
C25 C 0.5219(8) 0.7246(6) 0.4627(5) 0.018(2) Uani 1 1 d . . . . .
H25A H 0.4503 0.7338 0.4552 0.021 Uiso 1 1 calc R U . . .
C26 C 0.4436(8) 0.6459(6) 0.5412(5) 0.023(2) Uani 1 1 d . . . . .
H26A H 0.4405 0.6471 0.5820 0.028 Uiso 1 1 calc R U . . .
H26B H 0.3837 0.6747 0.5269 0.028 Uiso 1 1 calc R U . . .
C27 C 0.4464(8) 0.5526(7) 0.5218(5) 0.023(2) Uani 1 1 d . . . . .
C28 C 0.3882(7) 0.5197(7) 0.4780(5) 0.021(3) Uani 1 1 d . . . . .
H28A H 0.3411 0.5563 0.4605 0.025 Uiso 1 1 calc R U . . .
C29 C 0.4001(8) 0.4365(7) 0.4615(5) 0.027(2) Uani 1 1 d . . . . .
H29A H 0.3623 0.4137 0.4319 0.033 Uiso 1 1 calc R U . . .
C30 C 0.4688(8) 0.3844(8) 0.4883(5) 0.027(2) Uani 1 1 d . . . . .
H30A H 0.4776 0.3251 0.4777 0.033 Uiso 1 1 calc R U . . .
C31 C 0.5253(8) 0.4201(8) 0.5315(5) 0.028(3) Uani 1 1 d . . . . .
C32 C 0.6014(9) 0.3674(8) 0.5584(6) 0.040(4) Uani 1 1 d . . . . .
H32A H 0.6656 0.3782 0.5404 0.049 Uiso 1 1 calc R U . . .
H32B H 0.5855 0.3045 0.5543 0.049 Uiso 1 1 calc R U . . .
C33 C 0.7056(8) 0.3782(7) 0.6440(5) 0.024(3) Uani 1 1 d . . . . .
H33A H 0.7544 0.4119 0.6216 0.029 Uiso 1 1 calc R U . . .
C34 C 0.7405(8) 0.2818(8) 0.6451(5) 0.033(3) Uani 1 1 d . . . . .
H34A H 0.6959 0.2465 0.6685 0.039 Uiso 1 1 calc R U . . .
H34B H 0.7394 0.2571 0.6074 0.039 Uiso 1 1 calc R U . . .
C35 C 0.8440(8) 0.2786(7) 0.6680(5) 0.039(4) Uani 1 1 d . . . . .
H35A H 0.8665 0.2171 0.6699 0.047 Uiso 1 1 calc R U . . .
H35B H 0.8890 0.3109 0.6432 0.047 Uiso 1 1 calc R U . . .
C36 C 0.8467(8) 0.3188(7) 0.7244(5) 0.030(2) Uani 1 1 d . . . . .
H36A H 0.8055 0.2835 0.7496 0.036 Uiso 1 1 calc R U . . .
H36B H 0.9151 0.3174 0.7384 0.036 Uiso 1 1 calc R U . . .
C37 C 0.8112(8) 0.4098(6) 0.7242(5) 0.030(2) Uani 1 1 d . . . . .
H37A H 0.8561 0.4462 0.7017 0.036 Uiso 1 1 calc R U . . .
H37B H 0.8120 0.4329 0.7623 0.036 Uiso 1 1 calc R U . . .
C38 C 0.7054(9) 0.4169(7) 0.7007(6) 0.032(4) Uani 1 1 d . . . . .
H38A H 0.6616 0.3799 0.7242 0.039 Uiso 1 1 calc R U . . .
C39 C 0.6157(7) 0.5326(7) 0.7497(5) 0.028(3) Uani 1 1 d . . . . .
H39A H 0.5699 0.4854 0.7609 0.034 Uiso 1 1 calc R U . . .
H39B H 0.5756 0.5853 0.7419 0.034 Uiso 1 1 calc R U . . .
O3W O 0.3073(5) 0.8594(5) 0.5217(3) 0.039(2) Uani 1 1 d . . . . .
H1W3 H 0.2584 0.8293 0.5121 0.058 Uiso 1 1 d R U . . .
H2W3 H 0.2969 0.9136 0.5229 0.058 Uiso 1 1 d R U . . .
O4W O 0.6344(5) 0.2226(5) 0.8006(3) 0.048(3) Uani 1 1 d . . . . .
H1W4 H 0.5836 0.2346 0.8185 0.072 Uiso 1 1 d R U . . .
H2W4 H 0.6224 0.2004 0.7693 0.072 Uiso 1 1 d R U . . .
O5W O 0.9576(11) 0.8218(6) 0.9402(5) 0.136(5) Uani 1 1 d . . . . .
H1W5 H 0.9021 0.7970 0.9446 0.203 Uiso 1 1 d R U . . .
H2W5 H 0.9655 0.8663 0.9602 0.203 Uiso 1 1 d R U . . .
O6W O 0.6297(13) 0.7084(8) 0.9349(11) 0.055(6) Uani 0.6 1 d . . P A 2
H1W6 H 0.6668 0.6647 0.9382 0.082 Uiso 0.6 1 d R U P A 2
H2W6 H 0.6126 0.7191 0.9021 0.082 Uiso 0.6 1 d R U P A 2
O7W O 0.7374(10) 0.8836(11) 0.9056(7) 0.095(7) Uani 0.6 1 d . . P B 3
H1W7 H 0.7943 0.8670 0.9159 0.143 Uiso 0.6 1 d R U P B 3
H2W7 H 0.6978 0.9155 0.8866 0.143 Uiso 0.6 1 d R U P B 3
N1A N 0.7823(18) 0.7799(16) 0.9683(12) 0.051(8) Uiso 0.4 1 d D . P C 1
C1A C 0.713(2) 0.750(2) 0.9535(14) 0.051(10) Uiso 0.4 1 d D . P C 1
C2A C 0.615(3) 0.749(2) 0.924(3) 0.055(6) Uani 0.4 1 d D . P C 1
H2A1 H 0.6224 0.7855 0.8910 0.082 Uiso 0.4 1 d R U P C 1
H2A2 H 0.5593 0.7706 0.9459 0.082 Uiso 0.4 1 d R U P C 1
H2A3 H 0.6019 0.6883 0.9127 0.082 Uiso 0.4 1 d R U P C 1

loop_
_atom_site_aniso_label
_atom_site_aniso_U_11
_atom_site_aniso_U_22
_atom_site_aniso_U_33
_atom_site_aniso_U_23
_atom_site_aniso_U_13
_atom_site_aniso_U_12
Ni1 0.0184(8) 0.0291(9) 0.0275(11) 0.0069(9) -0.0015(8) -0.0006(7)
Ni2 0.0178(8) 0.0232(8) 0.0185(10) -0.0001(8) 0.0001(8) -0.0003(7)
Ni3 0.0314(10) 0.0247(9) 0.0280(12) 0.0054(8) -0.0060(9) -0.0008(8)
Cl1 0.0221(16) 0.0326(18) 0.0202(19) 0.0047(16) -0.0024(15) -0.0007(15)
Cl2 0.0185(16) 0.0259(17) 0.029(2) -0.0005(16) 0.0025(15) 0.0017(14)
Cl3 0.0357(19) 0.046(2) 0.039(2) 0.0095(18) 0.0040(17) 0.0012(17)
Cl4 0.0182(14) 0.0230(17) 0.027(2) 0.0041(15) -0.0017(14) 0.0002(13)
Cl5 0.053(2) 0.064(2) 0.041(3) 0.013(2) 0.002(2) -0.007(2)
O1W 0.026(4) 0.014(4) 0.039(6) 0.003(4) -0.007(4) 0.005(4)
O2W 0.027(5) 0.021(4) 0.047(7) 0.003(4) 0.003(5) -0.002(4)
Cl6 0.054(2) 0.065(3) 0.094(4) -0.024(3) 0.029(2) -0.020(2)
N1 0.013(4) 0.038(5) 0.018(5) -0.009(4) -0.002(4) 0.001(4)
N2 0.049(6) 0.021(5) 0.011(6) 0.001(5) -0.010(5) 0.011(5)
N3 0.007(5) 0.023(5) 0.029(7) -0.002(5) -0.009(5) -0.005(4)
N4 0.016(6) 0.022(6) 0.023(7) 0.002(5) -0.003(5) 0.002(4)
N5 0.015(4) 0.025(5) 0.019(5) -0.008(4) 0.007(4) -0.007(4)
N6 0.026(5) 0.021(5) 0.022(7) 0.002(5) 0.003(5) 0.008(5)
N7 0.027(6) 0.021(6) 0.013(7) 0.000(5) -0.005(5) 0.000(5)
N8 0.051(8) 0.013(5) 0.054(10) 0.004(6) -0.013(7) 0.005(5)
N9 0.028(5) 0.023(6) 0.015(7) 0.006(5) -0.006(5) -0.006(5)
C1 0.019(7) 0.030(7) 0.007(8) -0.003(6) -0.001(6) 0.000(6)
C2 0.024(7) 0.028(8) 0.018(8) 0.012(6) 0.007(6) 0.003(6)
C3 0.035(6) 0.031(6) 0.032(6) 0.016(6) 0.002(5) 0.018(5)
C4 0.035(6) 0.031(6) 0.032(6) 0.016(6) 0.002(5) 0.018(5)
C5 0.013(4) 0.038(5) 0.018(5) -0.009(4) -0.002(4) 0.001(4)
C6 0.058(9) 0.027(8) 0.032(10) 0.004(7) -0.017(7) -0.007(7)
C7 0.032(5) 0.028(5) 0.019(6) -0.005(5) -0.019(5) 0.009(4)
C8 0.032(5) 0.028(5) 0.019(6) -0.005(5) -0.019(5) 0.009(4)
C9 0.017(6) 0.014(6) 0.053(10) -0.016(7) -0.008(7) 0.004(5)
C10 0.036(8) 0.043(8) 0.046(11) 0.031(8) -0.002(7) 0.004(7)
C11 0.019(5) 0.021(5) 0.035(7) -0.001(5) -0.008(4) 0.003(4)
C12 0.019(5) 0.021(5) 0.035(7) -0.001(5) -0.008(4) 0.003(4)
C13 0.009(4) 0.020(5) 0.031(7) -0.014(4) -0.001(4) -0.006(4)
C14 0.009(4) 0.020(5) 0.031(7) -0.014(4) -0.001(4) -0.006(4)
C15 0.008(6) 0.024(7) 0.026(8) -0.012(6) -0.002(6) 0.002(6)
C16 0.008(6) 0.024(7) 0.027(9) 0.002(7) 0.001(7) -0.001(6)
C17 0.029(7) 0.016(7) 0.023(9) 0.002(6) 0.010(7) -0.009(6)
C18 0.008(6) 0.018(6) 0.021(8) 0.001(6) 0.006(6) 0.002(5)
C19 0.032(7) 0.013(6) 0.013(8) 0.006(6) 0.001(6) -0.003(6)
C20 0.015(4) 0.025(5) 0.019(5) -0.008(4) 0.007(4) -0.007(4)
C21 0.041(8) 0.019(7) 0.031(9) -0.017(6) -0.019(7) 0.012(6)
C22 0.038(7) 0.039(8) 0.005(7) -0.003(6) 0.002(6) -0.007(7)
C23 0.049(8) 0.012(6) 0.014(8) -0.008(6) 0.002(6) 0.003(6)
C24 0.026(5) 0.014(4) 0.013(5) -0.002(4) 0.005(4) 0.001(4)
C25 0.026(5) 0.014(4) 0.013(5) -0.002(4) 0.005(4) 0.001(4)
C26 0.016(4) 0.019(4) 0.035(7) 0.008(5) 0.002(4) -0.003(4)
C27 0.016(4) 0.019(4) 0.035(7) 0.008(5) 0.002(4) -0.003(4)
C28 0.016(6) 0.019(7) 0.027(9) 0.016(7) -0.015(6) -0.011(5)
C29 0.041(6) 0.032(6) 0.008(6) -0.005(5) -0.005(5) -0.002(4)
C30 0.041(6) 0.032(6) 0.008(6) -0.005(5) -0.005(5) -0.002(4)
C31 0.027(7) 0.048(9) 0.009(9) -0.009(7) -0.003(6) 0.017(7)
C32 0.051(10) 0.043(9) 0.028(10) -0.027(8) -0.018(8) 0.009(7)
C33 0.024(7) 0.015(7) 0.032(10) -0.002(6) -0.012(7) 0.006(6)
C34 0.030(7) 0.044(9) 0.024(9) -0.001(7) -0.004(6) 0.007(7)
C35 0.038(8) 0.019(7) 0.060(12) 0.000(7) 0.000(8) 0.009(7)
C36 0.027(5) 0.033(5) 0.029(7) 0.017(6) -0.006(5) -0.002(5)
C37 0.027(5) 0.033(5) 0.029(7) 0.017(6) -0.006(5) -0.002(5)
C38 0.038(8) 0.033(8) 0.026(10) 0.017(7) -0.012(7) -0.012(7)
C39 0.032(7) 0.015(6) 0.038(10) 0.007(7) 0.007(7) 0.007(6)
O3W 0.032(5) 0.052(6) 0.032(6) -0.011(5) -0.016(5) 0.002(4)
O4W 0.020(4) 0.087(7) 0.038(6) -0.018(6) 0.019(4) -0.002(5)
O5W 0.282(16) 0.054(7) 0.071(10) -0.009(7) 0.004(10) -0.025(9)
O6W 0.049(9) 0.026(12) 0.089(16) -0.029(15) 0.024(9) -0.009(10)
O7W 0.021(9) 0.180(18) 0.085(17) -0.093(14) 0.031(9) -0.026(11)
C2A 0.049(9) 0.026(12) 0.089(16) -0.029(15) 0.024(9) -0.009(10)

loop_
_atom_type_symbol
_atom_type_description
_atom_type_scat_dispersion_real
_atom_type_scat_dispersion_imag
_atom_type_scat_source
C C 0.0033 0.0016 'International Tables Vol C Tables 4.2.6.8 and 6.1.1.4'
H H 0.0000 0.0000 'International Tables Vol C Tables 4.2.6.8 and 6.1.1.4'
N N 0.0061 0.0033 'International Tables Vol C Tables 4.2.6.8 and 6.1.1.4'
O O 0.0106 0.0060 'International Tables Vol C Tables 4.2.6.8 and 6.1.1.4'
Cl Cl 0.1484 0.1585 'International Tables Vol C Tables 4.2.6.8 and 6.1.1.4'
Ni Ni 0.3393 1.1124 'International Tables Vol C Tables 4.2.6.8 and 6.1.1.4'

loop_
_geom_angle_atom_site_label_1
_geom_angle_atom_site_label_2
_geom_angle_atom_site_label_3
_geom_angle
N2 Ni1 N3 83.9(3)
N2 Ni1 N1 82.0(4)
N3 Ni1 N1 165.8(4)
N2 Ni1 Cl2 96.6(3)
N3 Ni1 Cl2 93.8(3)
N1 Ni1 Cl2 86.3(2)
N2 Ni1 Cl3 94.9(3)
N3 Ni1 Cl3 95.8(3)
N1 Ni1 Cl3 87.0(3)
Cl2 Ni1 Cl3 165.74(12)
N2 Ni1 Cl1 164.9(3)
N3 Ni1 Cl1 80.9(2)
N1 Ni1 Cl1 113.1(3)
Cl2 Ni1 Cl1 83.72(11)
Cl3 Ni1 Cl1 87.34(11)
N5 Ni2 N6 82.5(3)
N5 Ni2 O1W 97.9(3)
N6 Ni2 O1W 95.0(3)
N5 Ni2 N4 79.7(4)
N6 Ni2 N4 162.3(4)
O1W Ni2 N4 86.6(3)
N5 Ni2 Cl4 93.9(3)
N6 Ni2 Cl4 93.5(2)
O1W Ni2 Cl4 166.2(2)
N4 Ni2 Cl4 88.5(2)
N5 Ni2 Cl1 168.1(2)
N6 Ni2 Cl1 85.6(3)
O1W Ni2 Cl1 82.36(19)
N4 Ni2 Cl1 112.2(3)
Cl4 Ni2 Cl1 87.57(10)
O2W Ni3 N9 90.1(3)
O2W Ni3 N8 96.1(4)
N9 Ni3 N8 82.6(4)
O2W Ni3 N7 88.4(3)
N9 Ni3 N7 161.7(3)
N8 Ni3 N7 79.4(4)
O2W Ni3 Cl5 164.0(2)
N9 Ni3 Cl5 98.0(3)
N8 Ni3 Cl5 98.6(3)
N7 Ni3 Cl5 88.1(3)
O2W Ni3 Cl1 77.9(2)
N9 Ni3 Cl1 85.5(3)
N8 Ni3 Cl1 166.6(3)
N7 Ni3 Cl1 112.0(3)
Cl5 Ni3 Cl1 89.00(12)
Ni3 Cl1 Ni2 118.62(12)
Ni3 Cl1 Ni1 116.05(11)
Ni2 Cl1 Ni1 116.45(11)
Ni2 O1W H1W1 96.0
Ni2 O1W H2W1 96.8
H1W1 O1W H2W1 113.2
Ni3 O2W H1W2 109.1
Ni3 O2W H2W2 109.4
H1W2 O2W H2W2 109.5
C1 N1 C5 118.5(11)
C1 N1 Ni1 129.7(8)
C5 N1 Ni1 111.3(8)
C6 N2 C7 113.1(9)
C6 N2 Ni1 107.7(6)
C7 N2 Ni1 105.7(7)
C6 N2 H2 110.1
C7 N2 H2 110.1
Ni1 N2 H2 110.1
C12 N3 C13 110.4(7)
C12 N3 Ni1 109.2(6)
C13 N3 Ni1 111.9(6)
C12 N3 H3 108.4
C13 N3 H3 108.4
Ni1 N3 H3 108.4
C14 N4 C18 119.4(10)
C14 N4 Ni2 126.2(8)
C18 N4 Ni2 112.7(8)
C19 N5 C20 116.5(8)
C19 N5 Ni2 110.8(7)
C20 N5 Ni2 106.6(6)
C19 N5 H5 107.5
C20 N5 H5 107.5
Ni2 N5 H5 107.5
C25 N6 C26 110.6(8)
C25 N6 Ni2 110.8(6)
C26 N6 Ni2 113.3(6)
C25 N6 H6 107.3
C26 N6 H6 107.3
Ni2 N6 H6 107.3
C31 N7 C27 118.9(10)
C31 N7 Ni3 111.9(8)
C27 N7 Ni3 127.8(8)
C33 N8 C32 116.3(10)
C33 N8 Ni3 103.3(7)
C32 N8 Ni3 109.1(7)
C33 N8 H8 109.2
C32 N8 H8 109.2
Ni3 N8 H8 109.2
C39 N9 C38 114.4(9)
C39 N9 Ni3 115.3(7)
C38 N9 Ni3 110.2(7)
C39 N9 H9 105.3
C38 N9 H9 105.3
Ni3 N9 H9 105.3
N1 C1 C2 123.3(11)
N1 C1 C39 112.8(11)
C2 C1 C39 123.9(10)
C1 C2 C3 117.4(11)
C1 C2 H2A 121.3
C3 C2 H2A 121.3
C4 C3 C2 121.9(12)
C4 C3 H3A 119.0
C2 C3 H3A 119.0
C3 C4 C5 115.5(12)
C3 C4 H4A 122.3
C5 C4 H4A 122.3
N1 C5 C4 123.2(11)
N1 C5 C6 116.4(11)
C4 C5 C6 120.4(11)
N2 C6 C5 108.5(9)
N2 C6 H6A 110.0
C5 C6 H6A 110.0
N2 C6 H6B 110.0
C5 C6 H6B 110.0
H6A C6 H6B 108.4
N2 C7 C12 110.5(9)
N2 C7 C8 115.6(10)
C12 C7 C8 109.1(8)
N2 C7 H7A 107.0
C12 C7 H7A 107.0
C8 C7 H7A 107.0
C9 C8 C7 110.7(9)
C9 C8 H8A 109.5
C7 C8 H8A 109.5
C9 C8 H8B 109.5
C7 C8 H8B 109.5
H8A C8 H8B 108.1
C8 C9 C10 113.1(8)
C8 C9 H9A 109.0
C10 C9 H9A 109.0
C8 C9 H9B 109.0
C10 C9 H9B 109.0
H9A C9 H9B 107.8
C11 C10 C9 112.0(9)
C11 C10 H10A 109.2
C9 C10 H10A 109.2
C11 C10 H10B 109.2
C9 C10 H10B 109.2
H10A C10 H10B 107.9
C10 C11 C12 111.7(10)
C10 C11 H11A 109.3
C12 C11 H11A 109.3
C10 C11 H11B 109.3
C12 C11 H11B 109.3
H11A C11 H11B 107.9
C7 C12 C11 111.7(9)
C7 C12 N3 110.1(8)
C11 C12 N3 114.6(10)
C7 C12 H12A 106.6
C11 C12 H12A 106.6
N3 C12 H12A 106.6
N3 C13 C14 110.1(9)
N3 C13 H13A 109.6
C14 C13 H13A 109.6
N3 C13 H13B 109.6
C14 C13 H13B 109.6
H13A C13 H13B 108.2
N4 C14 C15 120.3(11)
N4 C14 C13 118.1(10)
C15 C14 C13 121.5(11)
C16 C15 C14 119.7(11)
C16 C15 H15A 120.2
C14 C15 H15A 120.2
C17 C16 C15 119.6(11)
C17 C16 H16A 120.2
C15 C16 H16A 120.2
C16 C17 C18 118.4(11)
C16 C17 H17A 120.8
C18 C17 H17A 120.8
N4 C18 C17 122.5(11)
N4 C18 C19 116.3(9)
C17 C18 C19 121.2(11)
N5 C19 C18 109.0(9)
N5 C19 H19A 109.9
C18 C19 H19A 109.9
N5 C19 H19B 109.9
C18 C19 H19B 109.9
H19A C19 H19B 108.3
N5 C20 C25 109.3(9)
N5 C20 C21 116.4(8)
C25 C20 C21 110.6(9)
N5 C20 H20A 106.7
C25 C20 H20A 106.7
C21 C20 H20A 106.7
C22 C21 C20 112.8(9)
C22 C21 H21A 109.0
C20 C21 H21A 109.0
C22 C21 H21B 109.0
C20 C21 H21B 109.0
H21A C21 H21B 107.8
C21 C22 C23 110.0(9)
C21 C22 H22A 109.7
C23 C22 H22A 109.7
C21 C22 H22B 109.7
C23 C22 H22B 109.7
H22A C22 H22B 108.2
C24 C23 C22 112.6(9)
C24 C23 H23A 109.1
C22 C23 H23A 109.1
C24 C23 H23B 109.1
C22 C23 H23B 109.1
H23A C23 H23B 107.8
C23 C24 C25 112.2(9)
C23 C24 H24A 109.2
C25 C24 H24A 109.2
C23 C24 H24B 109.2
C25 C24 H24B 109.2
H24A C24 H24B 107.9
N6 C25 C24 115.0(8)
N6 C25 C20 108.3(9)
C24 C25 C20 108.0(8)
N6 C25 H25A 108.4
C24 C25 H25A 108.4
C20 C25 H25A 108.4
C27 C26 N6 111.2(9)
C27 C26 H26A 109.4
N6 C26 H26A 109.4
C27 C26 H26B 109.4
N6 C26 H26B 109.4
H26A C26 H26B 108.0
N7 C27 C28 121.5(10)
N7 C27 C26 114.6(10)
C28 C27 C26 123.9(10)
C29 C28 C27 119.5(10)
C29 C28 H28A 120.2
C27 C28 H28A 120.2
C28 C29 C30 118.8(11)
C28 C29 H29A 120.6
C30 C29 H29A 120.6
C29 C30 C31 119.6(11)
C29 C30 H30A 120.2
C31 C30 H30A 120.2
N7 C31 C30 121.5(11)
N7 C31 C32 118.2(11)
C30 C31 C32 120.2(11)
C31 C32 N8 110.3(10)
C31 C32 H32A 109.6
N8 C32 H32A 109.6
C31 C32 H32B 109.6
N8 C32 H32B 109.6
H32A C32 H32B 108.1
N8 C33 C38 110.2(10)
N8 C33 C34 113.5(9)
C38 C33 C34 111.1(10)
N8 C33 H33A 107.3
C38 C33 H33A 107.3
C34 C33 H33A 107.3
C35 C34 C33 108.7(10)
C35 C34 H34A 109.9
C33 C34 H34A 109.9
C35 C34 H34B 109.9
C33 C34 H34B 109.9
H34A C34 H34B 108.3
C36 C35 C34 110.2(10)
C36 C35 H35A 109.6
C34 C35 H35A 109.6
C36 C35 H35B 109.6
C34 C35 H35B 109.6
H35A C35 H35B 108.1
C37 C36 C35 112.0(10)
C37 C36 H36A 109.2
C35 C36 H36A 109.2
C37 C36 H36B 109.2
C35 C36 H36B 109.2
H36A C36 H36B 107.9
C36 C37 C38 111.8(9)
C36 C37 H37A 109.2
C38 C37 H37A 109.2
C36 C37 H37B 109.2
C38 C37 H37B 109.2
H37A C37 H37B 107.9
N9 C38 C33 110.2(10)
N9 C38 C37 115.5(9)
C33 C38 C37 108.0(10)
N9 C38 H38A 107.6
C33 C38 H38A 107.6
C37 C38 H38A 107.6
N9 C39 C1 116.5(9)
N9 C39 H39A 108.2
C1 C39 H39A 108.2
N9 C39 H39B 108.2
C1 C39 H39B 108.2
H39A C39 H39B 107.3
H1W3 O3W H2W3 114.6
H1W4 O4W H2W4 113.4
H1W5 O5W H2W5 113.5
H1W6 O6W H2W6 114.1
H1W7 O7W H2W7 153.3
N1A C1A C2A 155(4)
C1A C2A H2A1 106.5
C1A C2A H2A2 114.3
H2A1 C2A H2A2 109.5
C1A C2A H2A3 107.4
H2A1 C2A H2A3 109.5
H2A2 C2A H2A3 109.5

loop_
_geom_bond_atom_site_label_1
_geom_bond_atom_site_label_2
_geom_bond_distance
Ni1 N2 2.034(9)
Ni1 N3 2.083(8)
Ni1 N1 2.098(10)
Ni1 Cl2 2.388(3)
Ni1 Cl3 2.433(3)
Ni1 Cl1 2.745(3)
Ni2 N5 2.041(9)
Ni2 N6 2.093(9)
Ni2 O1W 2.109(7)
Ni2 N4 2.133(9)
Ni2 Cl4 2.374(3)
Ni2 Cl1 2.642(3)
Ni3 O2W 2.086(7)
Ni3 N9 2.094(9)
Ni3 N8 2.096(8)
Ni3 N7 2.163(9)
Ni3 Cl5 2.394(4)
Ni3 Cl1 2.554(3)
O1W H1W1 0.8457
O1W H2W1 0.8333
O2W H1W2 0.8401
O2W H2W2 0.8401
N1 C1 1.307(12)
N1 C5 1.323(13)
N2 C6 1.470(12)
N2 C7 1.482(13)
N2 H2 1.0000
N3 C12 1.518(12)
N3 C13 1.521(11)
N3 H3 1.0000
N4 C14 1.316(12)
N4 C18 1.319(12)
N5 C19 1.464(11)
N5 C20 1.485(12)
N5 H5 1.0000
N6 C25 1.514(13)
N6 C26 1.519(12)
N6 H6 1.0000
N7 C31 1.316(12)
N7 C27 1.355(12)
N8 C33 1.482(13)
N8 C32 1.485(14)
N8 H8 1.0000
N9 C39 1.441(13)
N9 C38 1.479(12)
N9 H9 1.0000
C1 C2 1.380(14)
C1 C39 1.538(15)
C2 C3 1.381(15)
C2 H2A 0.9500
C3 C4 1.351(14)
C3 H3A 0.9500
C4 C5 1.431(14)
C4 H4A 0.9500
C5 C6 1.531(14)
C6 H6A 0.9900
C6 H6B 0.9900
C7 C12 1.496(13)
C7 C8 1.574(13)
C7 H7A 1.0000
C8 C9 1.512(14)
C8 H8A 0.9900
C8 H8B 0.9900
C9 C10 1.537(14)
C9 H9A 0.9900
C9 H9B 0.9900
C10 C11 1.478(13)
C10 H10A 0.9900
C10 H10B 0.9900
C11 C12 1.511(14)
C11 H11A 0.9900
C11 H11B 0.9900
C12 H12A 1.0000
C13 C14 1.524(15)
C13 H13A 0.9900
C13 H13B 0.9900
C14 C15 1.419(12)
C15 C16 1.350(13)
C15 H15A 0.9500
C16 C17 1.348(14)
C16 H16A 0.9500
C17 C18 1.403(12)
C17 H17A 0.9500
C18 C19 1.502(14)
C19 H19A 0.9900
C19 H19B 0.9900
C20 C25 1.514(12)
C20 C21 1.519(14)
C20 H20A 1.0000
C21 C22 1.499(14)
C21 H21A 0.9900
C21 H21B 0.9900
C22 C23 1.530(13)
C22 H22A 0.9900
C22 H22B 0.9900
C23 C24 1.481(14)
C23 H23A 0.9900
C23 H23B 0.9900
C24 C25 1.515(13)
C24 H24A 0.9900
C24 H24B 0.9900
C25 H25A 1.0000
C26 C27 1.502(13)
C26 H26A 0.9900
C26 H26B 0.9900
C27 C28 1.417(14)
C28 C29 1.342(13)
C28 H28A 0.9500
C29 C30 1.389(14)
C29 H29A 0.9500
C30 C31 1.410(15)
C30 H30A 0.9500
C31 C32 1.464(14)
C32 H32A 0.9900
C32 H32B 0.9900
C33 C38 1.499(15)
C33 C34 1.547(14)
C33 H33A 1.0000
C34 C35 1.514(14)
C34 H34A 0.9900
C34 H34B 0.9900
C35 C36 1.501(15)
C35 H35A 0.9900
C35 H35B 0.9900
C36 C37 1.472(12)
C36 H36A 0.9900
C36 H36B 0.9900
C37 C38 1.550(14)
C37 H37A 0.9900
C37 H37B 0.9900
C38 H38A 1.0000
C39 H39A 0.9900
C39 H39B 0.9900
O3W H1W3 0.8399
O3W H2W3 0.8401
O4W H1W4 0.8354
O4W H2W4 0.8480
O5W H1W5 0.8506
O5W H2W5 0.8425
O6W H1W6 0.8400
O6W H2W6 0.8467
O7W H1W7 0.8510
O7W H2W7 0.8606
N1A C1A 1.11(2)
C1A C2A 1.51(3)
C2A H2A1 0.9800
C2A H2A2 0.9800
C2A H2A3 0.9800

loop_
_geom_hbond_atom_site_label_D
_geom_hbond_atom_site_label_H
_geom_hbond_atom_site_label_A
_geom_hbond_distance_DH
_geom_hbond_distance_HA
_geom_hbond_distance_DA
_geom_hbond_angle_DHA
_geom_hbond_site_symmetry_A
O1W H1W1 O4W 0.85 2.41 2.828(10) 111.0 3_656
O1W H2W1 O3W 0.83 1.87 2.657(10) 157.6 .
O2W H1W2 Cl6 0.84 2.36 3.073(8) 143.5 3_646
O2W H2W2 Cl2 0.84 2.55 3.327(8) 153.7 .
O2W H2W2 Cl4 0.84 2.95 3.465(7) 121.6 .
N2 H2 O7W 1.00 2.21 3.115(17) 150.2 .
N3 H3 Cl4 1.00 2.60 3.578(10) 165.4 .
N5 H5 Cl6 1.00 2.88 3.636(9) 133.2 2_574
N5 H5 O3W 1.00 2.38 3.303(11) 152.7 .
N6 H6 O2W 1.00 2.56 3.429(11) 145.4 .
N8 H8 Cl3 1.00 2.71 3.696(11) 169.7 3_646
N9 H9 Cl2 1.00 2.46 3.437(9) 165.4 .
C2 H2A O1W 0.95 2.56 3.463(13) 158.9 3_646
C6 H6A O5W 0.99 2.55 3.534(16) 176.9 .
C7 H7A Cl2 1.00 2.83 3.457(11) 121.5 .
C13 H13A Cl5 0.99 2.79 3.767(12) 168.6 3_656
C13 H13B Cl1 0.99 2.65 3.325(10) 125.7 .
C17 H17A O5W 0.95 2.65 3.533(17) 154.5 2_674
C19 H19A Cl6 0.99 2.83 3.500(11) 125.2 2_574
C20 H20A Cl4 1.00 2.73 3.390(11) 123.6 .
C21 H21A Cl2 0.99 2.86 3.691(12) 141.9 4_466
C25 H25A Cl4 1.00 2.89 3.867(11) 164.9 4_466
C26 H26A Cl1 0.99 2.67 3.365(12) 127.9 .
C26 H26A Cl5 0.99 2.93 3.692(12) 134.9 .
C26 H26B Cl4 0.99 2.90 3.811(11) 153.2 4_466
C28 H28A Cl4 0.95 2.78 3.669(11) 155.2 4_466
C30 H30A O5W 0.95 2.58 3.504(15) 165.9 2_664
C33 H33A O2W 1.00 2.61 3.211(13) 118.7 .
C33 H33A Cl6 1.00 2.86 3.802(14) 157.0 3_646
C39 H39B Cl1 0.99 2.67 3.364(12) 127.1 .
C39 H39B Cl3 0.99 2.91 3.685(11) 135.6 .
O3W H1W3 Cl4 0.84 2.49 3.110(8) 131.4 4_466
O3W H2W3 Cl6 0.84 2.43 3.080(8) 134.2 2_574
O4W H1W4 Cl1 0.84 2.50 3.230(7) 146.8 3_646
O4W H1W4 O1W 0.84 2.25 2.828(10) 126.7 3_646
O4W H2W4 Cl3 0.85 2.93 3.425(8) 119.4 3_646
O5W H1W5 N1A 0.85 1.75 2.56(3) 159.2 .
O5W H2W5 Cl6 0.84 2.75 3.324(13) 127.0 1_655
O6W H1W6 Cl6 0.84 2.89 3.39(2) 120.5 4_567
O6W H2W6 Cl3 0.85 2.86 3.71(2) 178.9 .
O7W H1W7 O5W 0.85 2.40 3.25(2) 177.2 .
O7W H2W7 Cl5 0.86 2.57 3.43(2) 178.4 3_656
C2A H2A1 Cl3 0.98 2.63 3.32(6) 127.8 .

loop_
_geom_torsion_atom_site_label_1
_geom_torsion_atom_site_label_2
_geom_torsion_atom_site_label_3
_geom_torsion_atom_site_label_4
_geom_torsion
C5 N1 C1 C2 5.5(16)
Ni1 N1 C1 C2 -166.0(8)
C5 N1 C1 C39 -172.3(10)
Ni1 N1 C1 C39 16.2(14)
N1 C1 C2 C3 -4.7(17)
C39 C1 C2 C3 172.9(10)
C1 C2 C3 C4 2.8(17)
C2 C3 C4 C5 -1.7(17)
C1 N1 C5 C4 -4.4(17)
Ni1 N1 C5 C4 168.6(9)
C1 N1 C5 C6 174.9(9)
Ni1 N1 C5 C6 -12.2(12)
C3 C4 C5 N1 2.5(17)
C3 C4 C5 C6 -176.7(10)
C7 N2 C6 C5 -156.2(9)
Ni1 N2 C6 C5 -39.8(11)
N1 C5 C6 N2 35.4(14)
C4 C5 C6 N2 -145.3(10)
C6 N2 C7 C12 166.4(9)
Ni1 N2 C7 C12 48.8(10)
C6 N2 C7 C8 -69.0(12)
Ni1 N2 C7 C8 173.4(7)
N2 C7 C8 C9 179.8(9)
C12 C7 C8 C9 -54.9(12)
C7 C8 C9 C10 51.3(12)
C8 C9 C10 C11 -51.2(13)
C9 C10 C11 C12 53.6(13)
N2 C7 C12 C11 -173.1(9)
C8 C7 C12 C11 58.7(13)
N2 C7 C12 N3 -44.5(12)
C8 C7 C12 N3 -172.7(9)
C10 C11 C12 C7 -59.4(12)
C10 C11 C12 N3 174.4(8)
C13 N3 C12 C7 141.1(10)
Ni1 N3 C12 C7 17.7(11)
C13 N3 C12 C11 -91.9(11)
Ni1 N3 C12 C11 144.7(7)
C12 N3 C13 C14 77.6(11)
Ni1 N3 C13 C14 -160.6(7)
C18 N4 C14 C15 2.4(16)
Ni2 N4 C14 C15 -161.7(7)
C18 N4 C14 C13 -177.1(9)
Ni2 N4 C14 C13 18.9(14)
N3 C13 C14 N4 67.8(12)
N3 C13 C14 C15 -111.6(11)
N4 C14 C15 C16 -1.7(16)
C13 C14 C15 C16 177.7(9)
C14 C15 C16 C17 -0.9(16)
C15 C16 C17 C18 2.7(16)
C14 N4 C18 C17 -0.5(16)
Ni2 N4 C18 C17 165.6(8)
C14 N4 C18 C19 179.5(9)
Ni2 N4 C18 C19 -14.4(11)
C16 C17 C18 N4 -2.1(16)
C16 C17 C18 C19 177.9(10)
C20 N5 C19 C18 -158.3(9)
Ni2 N5 C19 C18 -36.3(10)
N4 C18 C19 N5 33.8(12)
C17 C18 C19 N5 -146.2(10)
C19 N5 C20 C25 174.9(9)
Ni2 N5 C20 C25 50.7(9)
C19 N5 C20 C21 -59.1(13)
Ni2 N5 C20 C21 176.7(8)
N5 C20 C21 C22 177.0(9)
C25 C20 C21 C22 -57.6(12)
C20 C21 C22 C23 52.2(13)
C21 C22 C23 C24 -51.5(13)
C22 C23 C24 C25 56.3(12)
C26 N6 C25 C24 -91.8(10)
Ni2 N6 C25 C24 141.8(7)
C26 N6 C25 C20 147.3(8)
Ni2 N6 C25 C20 20.9(9)
C23 C24 C25 N6 180.0(9)
C23 C24 C25 C20 -58.9(12)
N5 C20 C25 N6 -47.0(11)
C21 C20 C25 N6 -176.3(8)
N5 C20 C25 C24 -172.2(9)
C21 C20 C25 C24 58.5(12)
C25 N6 C26 C27 80.1(11)
Ni2 N6 C26 C27 -154.9(8)
C31 N7 C27 C28 2.8(16)
Ni3 N7 C27 C28 -162.7(8)
C31 N7 C27 C26 -175.0(10)
Ni3 N7 C27 C26 19.4(13)
N6 C26 C27 N7 73.1(12)
N6 C26 C27 C28 -104.7(12)
N7 C27 C28 C29 -1.7(17)
C26 C27 C28 C29 176.0(10)
C27 C28 C29 C30 0.8(16)
C28 C29 C30 C31 -1.1(17)
C27 N7 C31 C30 -3.1(17)
Ni3 N7 C31 C30 164.6(10)
C27 N7 C31 C32 176.0(10)
Ni3 N7 C31 C32 -16.3(13)
C29 C30 C31 N7 2.3(19)
C29 C30 C31 C32 -176.8(11)
N7 C31 C32 N8 34.9(15)
C30 C31 C32 N8 -145.9(12)
C33 N8 C32 C31 -151.3(10)
Ni3 N8 C32 C31 -34.9(12)
C32 N8 C33 C38 170.9(10)
Ni3 N8 C33 C38 51.3(10)
C32 N8 C33 C34 -63.8(14)
Ni3 N8 C33 C34 176.6(9)
N8 C33 C34 C35 175.0(11)
C38 C33 C34 C35 -60.2(13)
C33 C34 C35 C36 57.6(13)
C34 C35 C36 C37 -57.6(13)
C35 C36 C37 C38 56.9(14)
C39 N9 C38 C33 151.0(10)
Ni3 N9 C38 C33 19.1(11)
C39 N9 C38 C37 -86.3(12)
Ni3 N9 C38 C37 141.9(9)
N8 C33 C38 N9 -48.2(12)
C34 C33 C38 N9 -174.9(9)
N8 C33 C38 C37 -175.2(8)
C34 C33 C38 C37 58.1(12)
C36 C37 C38 N9 179.5(10)
C36 C37 C38 C33 -56.6(13)
C38 N9 C39 C1 72.7(12)
Ni3 N9 C39 C1 -157.9(7)
N1 C1 C39 N9 73.4(12)
C2 C1 C39 N9 -104.4(13)
